data_7206060
loop_
_publ_author_name
'Zhang, Yanqiang'
'Huang, Yangen'
'Parrish, Damon A.'
'Shreeve, Jean'ne M.'

_publ_section_title
;
 4-Amino-3,5-dinitropyrazolate salts---highly insensitive energetic
 materials
;
_journal_issue 19
_journal_name_full 'Journal of Materials Chemistry'
_journal_page_first 6891
_journal_paper_doi 10.1039/c1jm10340g
_journal_volume 21
_journal_year 2011
_chemical_formula_moiety 'C1 H8 N4 O1 2+, 2(C3 H2 N5 O4 1-)'
_chemical_formula_sum 'C7 H12 N14 O9'
_chemical_formula_weight 436.31
_chemical_name_systematic
;
Carbonohydrazidium bis-4-amino-3,5-dinitropyrazol-1-ide
;
_space_group_IT_number 15
_symmetry_cell_setting monoclinic
_symmetry_space_group_name_Hall '-C 2yc'
_symmetry_space_group_name_H-M 'C 1 2/c 1'
_atom_sites_solution_hydrogens geom
_atom_sites_solution_primary direct
_atom_sites_solution_secondary difmap
_audit_creation_date 2010-10-29
_audit_creation_method 'from SHELXTL CIF, local template and enCIFer'
_cell_angle_alpha 90.00
_cell_angle_beta 97.658(2)
_cell_angle_gamma 90.00
_cell_formula_units_Z 4
_cell_length_a 12.571(2)
_cell_length_b 9.3810(16)
_cell_length_c 13.169(2)
_cell_measurement_temperature 100(2)
_cell_volume 1539.2(4)
_computing_cell_refinement 'Bruker APEX2 v2010.3-0 (Bruker, 2009)'
_computing_data_collection 'Bruker APEX2 v2010.3-0 (Bruker, 2009)'
_computing_data_reduction
;
Bruker SAINT v7.68A (Bruker, 2009), Bruker XPREP v2008/2 (Bruker, 2008)
;
_computing_molecular_graphics 'Bruker SHELXTL v2008/4 (Bruker, 2008)'
_computing_publication_material 'Bruker SHELXTL v2008/4 (Bruker, 2008)'
_computing_structure_refinement 'Bruker SHELXTL v2008/4 (Bruker, 2008)'
_computing_structure_solution 'Bruker SHELXTL v2008/4 (Bruker, 2008)'
_diffrn_ambient_temperature 100(2)
_diffrn_measured_fraction_theta_full 0.992
_diffrn_measured_fraction_theta_max 0.992
_diffrn_measurement_device_type 'Bruker SMART APEX II CCD'
_diffrn_measurement_method '\w scans'
_diffrn_radiation_monochromator graphite
_diffrn_radiation_source 'fine focus sealed tube'
_diffrn_radiation_type MoK\a
_diffrn_radiation_wavelength 0.71073
_diffrn_reflns_av_R_equivalents 0.0136
_diffrn_reflns_av_sigmaI/netI 0.0115
_diffrn_reflns_limit_h_max 15
_diffrn_reflns_limit_h_min -15
_diffrn_reflns_limit_k_max 11
_diffrn_reflns_limit_k_min -11
_diffrn_reflns_limit_l_max 15
_diffrn_reflns_limit_l_min -16
_diffrn_reflns_number 6893
_diffrn_reflns_theta_full 26.45
_diffrn_reflns_theta_max 26.45
_diffrn_reflns_theta_min 2.72
_exptl_absorpt_coefficient_mu 0.170
_exptl_absorpt_correction_T_max 0.9915
_exptl_absorpt_correction_T_min 0.9397
_exptl_absorpt_correction_type multi-scan
_exptl_absorpt_process_details 'SADABS v2008/1 (Bruker, 2008)'
_exptl_crystal_colour orange
_exptl_crystal_density_diffrn 1.883
_exptl_crystal_density_method 'not measured'
_exptl_crystal_description plate
_exptl_crystal_F_000 896
_exptl_crystal_size_max 0.37
_exptl_crystal_size_mid 0.14
_exptl_crystal_size_min 0.05
_refine_diff_density_max 0.497
_refine_diff_density_min -0.483
_refine_diff_density_rms 0.061
_refine_ls_extinction_method none
_refine_ls_goodness_of_fit_ref 1.054
_refine_ls_hydrogen_treatment constr
_refine_ls_matrix_type full
_refine_ls_number_parameters 138
_refine_ls_number_reflns 1576
_refine_ls_number_restraints 0
_refine_ls_restrained_S_all 1.054
_refine_ls_R_factor_all 0.0338
_refine_ls_R_factor_gt 0.0314
_refine_ls_shift/su_max 0.000
_refine_ls_shift/su_mean 0.000
_refine_ls_structure_factor_coef Fsqd
_refine_ls_weighting_details 'calc w=1/[\s^2^(Fo^2^)+(0.0391P)^2^+2.4162P] where P=(Fo^2^+2Fc^2^)/3'
_refine_ls_weighting_scheme calc
_refine_ls_wR_factor_gt 0.0808
_refine_ls_wR_factor_ref 0.0830
_reflns_number_gt 1464
_reflns_number_total 1576
_reflns_threshold_expression I>2\s(I)
_cod_data_source_file c1jm10340g.txt
_cod_data_source_block shrv140
_cod_depositor_comments
;
The following automatic conversions were performed:
'_symmetry_cell_setting' value 'Monoclinic' changed to 'monoclinic'
according to '/home/saulius/struct/CIF-dictionaries/cif_core.dic'
dictionary named 'cif_core.dic' version 2.4.1 from 2010-06-29.

Automatic conversion script
Id: cif_fix_enum 1555 2011-01-17 13:19:09Z saulius 
;
_cod_original_cell_volume 1539.1(4)
_cod_original_sg_symbol_H-M C2/c
_cod_database_code 7206060

loop_
_symmetry_equiv_pos_as_xyz
'x, y, z'
'-x, y, -z+1/2'
'x+1/2, y+1/2, z'
'-x+1/2, y+1/2, -z+1/2'
'-x, -y, -z'
'x, -y, z-1/2'
'-x+1/2, -y+1/2, -z'
'x+1/2, -y+1/2, z-1/2'

loop_
_atom_site_label
_atom_site_type_symbol
_atom_site_fract_x
_atom_site_fract_y
_atom_site_fract_z
_atom_site_U_iso_or_equiv
_atom_site_adp_type
_atom_site_occupancy
_atom_site_symmetry_multiplicity
_atom_site_calc_flag
_atom_site_refinement_flags
_atom_site_disorder_assembly
_atom_site_disorder_group
N1 N 0.81859(9) 0.46298(12) 0.35458(9) 0.0123(3) Uani 1 1 d . . .
N2 N 0.83697(9) 0.33577(12) 0.39624(9) 0.0123(2) Uani 1 1 d . . .
C3 C 0.87218(10) 0.35554(14) 0.49812(10) 0.0116(3) Uani 1 1 d . . .
C4 C 0.87796(10) 0.50076(14) 0.52578(10) 0.0114(3) Uani 1 1 d . . .
C5 C 0.84280(10) 0.56261(14) 0.42995(10) 0.0120(3) Uani 1 1 d . . .
N6 N 0.89769(9) 0.24050(12) 0.56444(9) 0.0123(3) Uani 1 1 d . . .
O7 O 0.88850(8) 0.11634(10) 0.53345(8) 0.0161(2) Uani 1 1 d . . .
O8 O 0.92955(8) 0.27123(11) 0.65650(7) 0.0172(2) Uani 1 1 d . . .
N9 N 0.90630(9) 0.56105(13) 0.61765(9) 0.0147(3) Uani 1 1 d . . .
H9A H 0.9043 0.6543 0.6241 0.018 Uiso 1 1 calc R . .
H9B H 0.9269 0.5073 0.6715 0.018 Uiso 1 1 calc R . .
N10 N 0.82966(9) 0.70758(12) 0.40757(9) 0.0125(3) Uani 1 1 d . . .
O11 O 0.86016(8) 0.79583(10) 0.47661(8) 0.0159(2) Uani 1 1 d . . .
O12 O 0.78849(8) 0.74450(10) 0.32043(8) 0.0163(2) Uani 1 1 d . . .
O13 O 1.0000 0.19648(15) 0.2500 0.0174(3) Uani 1 2 d S . .
C14 C 1.0000 0.0663(2) 0.2500 0.0116(4) Uani 1 2 d S . .
N15 N 0.92279(9) -0.01672(13) 0.28318(10) 0.0165(3) Uani 1 1 d . . .
H15 H 0.9284 -0.1102 0.2826 0.020 Uiso 1 1 calc R . .
N16 N 0.83366(9) 0.04917(12) 0.31858(9) 0.0122(2) Uani 1 1 d . . .
H16A H 0.8249 0.0131 0.3811 0.018 Uiso 1 1 calc R . .
H16B H 0.7736 0.0320 0.2736 0.018 Uiso 1 1 calc R . .
H16C H 0.8451 0.1448 0.3239 0.018 Uiso 1 1 calc R . .

loop_
_atom_site_aniso_label
_atom_site_aniso_U_11
_atom_site_aniso_U_22
_atom_site_aniso_U_33
_atom_site_aniso_U_23
_atom_site_aniso_U_13
_atom_site_aniso_U_12
N1 0.0132(5) 0.0113(5) 0.0125(5) 0.0002(4) 0.0020(4) 0.0002(4)
N2 0.0126(5) 0.0124(5) 0.0119(5) 0.0008(4) 0.0015(4) 0.0002(4)
C3 0.0114(6) 0.0119(6) 0.0115(6) 0.0002(5) 0.0017(5) 0.0004(5)
C4 0.0089(6) 0.0128(6) 0.0131(6) -0.0001(5) 0.0031(5) -0.0004(5)
C5 0.0122(6) 0.0112(6) 0.0126(6) -0.0003(5) 0.0022(5) -0.0002(5)
N6 0.0120(5) 0.0130(6) 0.0120(5) 0.0001(4) 0.0020(4) -0.0005(4)
O7 0.0208(5) 0.0106(5) 0.0165(5) -0.0010(4) 0.0007(4) -0.0003(4)
O8 0.0245(5) 0.0161(5) 0.0098(5) 0.0001(4) -0.0020(4) -0.0010(4)
N9 0.0193(6) 0.0131(6) 0.0113(5) -0.0017(4) 0.0007(5) 0.0000(5)
N10 0.0117(5) 0.0117(5) 0.0146(6) 0.0001(4) 0.0032(4) -0.0003(4)
O11 0.0198(5) 0.0119(5) 0.0160(5) -0.0040(4) 0.0025(4) -0.0023(4)
O12 0.0193(5) 0.0145(5) 0.0143(5) 0.0034(4) -0.0007(4) -0.0006(4)
O13 0.0199(7) 0.0107(7) 0.0228(7) 0.000 0.0074(6) 0.000
C14 0.0131(9) 0.0132(9) 0.0078(8) 0.000 -0.0012(7) 0.000
N15 0.0159(6) 0.0104(5) 0.0250(6) -0.0021(5) 0.0090(5) 0.0004(4)
N16 0.0126(5) 0.0117(5) 0.0124(5) -0.0008(4) 0.0021(4) 0.0004(4)

loop_
_atom_type_symbol
_atom_type_description
_atom_type_scat_dispersion_real
_atom_type_scat_dispersion_imag
_atom_type_scat_source
C C 0.0033 0.0016 'International Tables Vol C Tables 4.2.6.8 and 6.1.1.4'
H H 0.0000 0.0000 'International Tables Vol C Tables 4.2.6.8 and 6.1.1.4'
N N 0.0061 0.0033 'International Tables Vol C Tables 4.2.6.8 and 6.1.1.4'
O O 0.0106 0.0060 'International Tables Vol C Tables 4.2.6.8 and 6.1.1.4'

loop_
_geom_angle_atom_site_label_1
_geom_angle_atom_site_label_2
_geom_angle_atom_site_label_3
_geom_angle
_geom_angle_site_symmetry_1
_geom_angle_site_symmetry_3
_geom_angle_publ_flag
N2 N1 C5 107.84(11) . . ?
N1 N2 C3 107.49(11) . . ?
N2 C3 N6 121.67(12) . . ?
N2 C3 C4 112.54(12) . . ?
N6 C3 C4 125.79(12) . . ?
N9 C4 C5 130.56(13) . . ?
N9 C4 C3 129.77(13) . . ?
C5 C4 C3 99.65(11) . . ?
N1 C5 N10 120.24(12) . . ?
N1 C5 C4 112.48(12) . . ?
N10 C5 C4 127.27(12) . . ?
O7 N6 O8 122.57(11) . . ?
O7 N6 C3 121.21(11) . . ?
O8 N6 C3 116.22(11) . . ?
C4 N9 H9A 120.0 . . ?
C4 N9 H9B 120.0 . . ?
H9A N9 H9B 120.0 . . ?
O12 N10 O11 122.39(11) . . ?
O12 N10 C5 119.27(11) . . ?
O11 N10 C5 118.34(11) . . ?
O13 C14 N15 124.92(8) . . ?
O13 C14 N15 124.92(8) . 2_755 ?
N15 C14 N15 110.16(17) . 2_755 ?
C14 N15 N16 119.10(12) . . ?
C14 N15 H15 120.4 . . ?
N16 N15 H15 120.4 . . ?
N15 N16 H16A 109.5 . . ?
N15 N16 H16B 109.5 . . ?
H16A N16 H16B 109.5 . . ?
N15 N16 H16C 109.5 . . ?
H16A N16 H16C 109.5 . . ?
H16B N16 H16C 109.5 . . ?

loop_
_geom_bond_atom_site_label_1
_geom_bond_atom_site_label_2
_geom_bond_distance
_geom_bond_site_symmetry_2
_geom_bond_publ_flag
N1 N2 1.3208(16) . ?
N1 C5 1.3678(17) . ?
N2 C3 1.3682(17) . ?
C3 N6 1.3985(17) . ?
C3 C4 1.4095(19) . ?
C4 N9 1.3399(17) . ?
C4 C5 1.4057(18) . ?
C5 N10 1.3966(17) . ?
N6 O7 1.2345(15) . ?
N6 O8 1.2586(15) . ?
N9 H9A 0.8800 . ?
N9 H9B 0.8800 . ?
N10 O12 1.2435(16) . ?
N10 O11 1.2515(15) . ?
O13 C14 1.221(2) . ?
C14 N15 1.3613(16) . ?
C14 N15 1.3613(16) 2_755 ?
N15 N16 1.4122(16) . ?
N15 H15 0.8800 . ?
N16 H16A 0.9100 . ?
N16 H16B 0.9100 . ?
N16 H16C 0.9100 . ?

loop_
_geom_hbond_atom_site_label_D
_geom_hbond_atom_site_label_H
_geom_hbond_atom_site_label_A
_geom_hbond_distance_DH
_geom_hbond_distance_HA
_geom_hbond_distance_DA
_geom_hbond_angle_DHA
_geom_hbond_site_symmetry_A
N9 H9A O11 0.88 2.36 2.8896(16) 119.1 .
N9 H9B O8 0.88 2.22 2.7747(16) 120.3 .
N9 H9B O8 0.88 2.22 2.7747(16) 120.3 .
N15 H15 O8 0.88 2.25 2.9203(16) 133.3 6
N16 H16A O7 0.91 2.27 2.8911(16) 124.7 .
N16 H16B N1 0.91 2.02 2.8902(16) 159.0 4_645
N16 H16C N2 0.91 2.04 2.8748(17) 152.4 .

loop_
_geom_torsion_atom_site_label_1
_geom_torsion_atom_site_label_2
_geom_torsion_atom_site_label_3
_geom_torsion_atom_site_label_4
_geom_torsion
_geom_torsion_site_symmetry_1
_geom_torsion_site_symmetry_2
_geom_torsion_site_symmetry_3
_geom_torsion_site_symmetry_4
_geom_torsion_publ_flag
C5 N1 N2 C3 0.36(14) . . . . ?
N1 N2 C3 N6 179.30(11) . . . . ?
N1 N2 C3 C4 -0.19(15) . . . . ?
N2 C3 C4 N9 178.45(13) . . . . ?
N6 C3 C4 N9 -1.0(2) . . . . ?
N2 C3 C4 C5 -0.07(14) . . . . ?
N6 C3 C4 C5 -179.53(13) . . . . ?
N2 N1 C5 N10 -179.33(11) . . . . ?
N2 N1 C5 C4 -0.43(15) . . . . ?
N9 C4 C5 N1 -178.21(13) . . . . ?
C3 C4 C5 N1 0.30(14) . . . . ?
N9 C4 C5 N10 0.6(2) . . . . ?
C3 C4 C5 N10 179.09(13) . . . . ?
N2 C3 N6 O7 -0.59(19) . . . . ?
C4 C3 N6 O7 178.83(12) . . . . ?
N2 C3 N6 O8 179.81(12) . . . . ?
C4 C3 N6 O8 -0.77(19) . . . . ?
N1 C5 N10 O12 5.19(19) . . . . ?
C4 C5 N10 O12 -173.52(12) . . . . ?
N1 C5 N10 O11 -174.75(11) . . . . ?
C4 C5 N10 O11 6.5(2) . . . . ?
O13 C14 N15 N16 1.53(13) . . . . ?
N15 C14 N15 N16 -178.47(13) 2_755 . . . ?
